data_7152992
loop_
_publ_author_name
'Dudkin, Sergii'
'Iaroshenko, Viktor O.'
'Sosnovskikh, Vyacheslav Ya'
'Tolmachev, Andrey A.'
'Villinger, Alexander'
'Langer, Peter'

_publ_section_title
;
 Synthesis and reactivity of 5-polyfluoroalkyl-5-deazaalloxazines.
;
_journal_issue 32
_journal_name_full 'Organic &amp; biomolecular chemistry'
_journal_page_first 5351
_journal_page_last 5361
_journal_paper_doi 10.1039/c3ob26837c
_journal_volume 11
_journal_year 2013
_chemical_formula_moiety 'C15 H12 Cl F2 N3 O3'
_chemical_formula_sum 'C15 H12 Cl F2 N3 O3'
_chemical_formula_weight 355.73
_chemical_name_systematic
;
?
;
_space_group_IT_number 2
_symmetry_cell_setting triclinic
_symmetry_Int_Tables_number 2
_symmetry_space_group_name_Hall '-P 1'
_symmetry_space_group_name_H-M 'P -1'
_atom_sites_solution_hydrogens geom
_atom_sites_solution_primary direct
_atom_sites_solution_secondary difmap
_audit_creation_method SHELXL-97
_cell_angle_alpha 115.546(2)
_cell_angle_beta 101.079(2)
_cell_angle_gamma 98.711(3)
_cell_formula_units_Z 2
_cell_length_a 8.6849(7)
_cell_length_b 9.3993(4)
_cell_length_c 10.0441(4)
_cell_measurement_reflns_used 5561
_cell_measurement_temperature 173(2)
_cell_measurement_theta_max 62.026
_cell_measurement_theta_min 4.966
_cell_volume 700.09(7)
_computing_cell_refinement 'Bruker Apex V7.51A'
_computing_data_collection 'Bruker Apex V7.51A'
_computing_data_reduction 'Bruker SAINT'
_computing_molecular_graphics 'ORTEP-3v2.01 (Farrugia, 1997)'
_computing_publication_material SHELXL-97
_computing_structure_refinement 'SHELXL-97 (Sheldrick, 1997)'
_computing_structure_solution 'SHELXS-97 (Sheldrick, 1997)'
_diffrn_ambient_temperature 173(2)
_diffrn_measured_fraction_theta_full 0.998
_diffrn_measured_fraction_theta_max 0.998
_diffrn_measurement_device_type 'Bruker Apex Kappa II-CCD-diffractometer'
_diffrn_measurement_method 'phi and omega scans'
_diffrn_radiation_monochromator graphite
_diffrn_radiation_source 'sealed tube'
_diffrn_radiation_type MoK\a
_diffrn_radiation_wavelength 0.71073
_diffrn_reflns_av_R_equivalents 0.0355
_diffrn_reflns_av_sigmaI/netI 0.0339
_diffrn_reflns_limit_h_max 12
_diffrn_reflns_limit_h_min -12
_diffrn_reflns_limit_k_max 13
_diffrn_reflns_limit_k_min -13
_diffrn_reflns_limit_l_max 14
_diffrn_reflns_limit_l_min -14
_diffrn_reflns_number 15923
_diffrn_reflns_theta_full 30.99
_diffrn_reflns_theta_max 30.99
_diffrn_reflns_theta_min 2.35
_exptl_absorpt_coefficient_mu 0.319
_exptl_absorpt_correction_T_max 0.9360
_exptl_absorpt_correction_T_min 0.8803
_exptl_absorpt_correction_type multi-scan
_exptl_absorpt_process_details '(SADABS; Sheldrick, 2004)'
_exptl_crystal_colour yellow
_exptl_crystal_density_diffrn 1.687
_exptl_crystal_density_method 'not measured'
_exptl_crystal_description block
_exptl_crystal_F_000 364
_exptl_crystal_size_max 0.41
_exptl_crystal_size_mid 0.22
_exptl_crystal_size_min 0.21
_refine_diff_density_max 0.397
_refine_diff_density_min -0.325
_refine_diff_density_rms 0.064
_refine_ls_extinction_method none
_refine_ls_goodness_of_fit_ref 1.052
_refine_ls_hydrogen_treatment constr
_refine_ls_matrix_type full
_refine_ls_number_parameters 220
_refine_ls_number_reflns 4451
_refine_ls_number_restraints 0
_refine_ls_restrained_S_all 1.052
_refine_ls_R_factor_all 0.0487
_refine_ls_R_factor_gt 0.0363
_refine_ls_shift/su_max 0.001
_refine_ls_shift/su_mean 0.000
_refine_ls_structure_factor_coef Fsqd
_refine_ls_weighting_details 'calc w=1/[\s^2^(Fo^2^)+(0.0610P)^2^+0.0485P] where P=(Fo^2^+2Fc^2^)/3'
_refine_ls_weighting_scheme calc
_refine_ls_wR_factor_gt 0.0995
_refine_ls_wR_factor_ref 0.1062
_reflns_number_gt 3595
_reflns_number_total 4451
_reflns_threshold_expression >2\s(I)
_cod_data_source_file c3ob26837c.txt
_cod_data_source_block is_sd194
_cod_database_code 7152992

loop_
_symmetry_equiv_pos_as_xyz
'x, y, z'
'-x, -y, -z'

loop_
_atom_site_label
_atom_site_type_symbol
_atom_site_fract_x
_atom_site_fract_y
_atom_site_fract_z
_atom_site_U_iso_or_equiv
_atom_site_adp_type
_atom_site_occupancy
_atom_site_symmetry_multiplicity
_atom_site_calc_flag
_atom_site_refinement_flags
Cl1 Cl 0.63311(4) 0.66887(4) 0.46454(3) 0.02869(10) Uani 1 1 d .
N1 N 0.66734(11) 0.35324(12) -0.11959(11) 0.01745(19) Uani 1 1 d .
N2 N 0.85860(11) 0.57168(12) -0.08627(11) 0.01732(19) Uani 1 1 d .
N3 N 0.98722(12) 0.80121(12) 0.15645(11) 0.0193(2) Uani 1 1 d .
O1 O 0.46215(11) 0.06913(10) -0.31785(10) 0.02491(19) Uani 1 1 d .
O2 O 0.88990(11) 0.83780(11) 0.35899(10) 0.0265(2) Uani 1 1 d .
O3 O 1.05216(11) 0.78379(11) -0.05675(10) 0.0257(2) Uani 1 1 d .
F1 F 0.73103(10) 0.41380(10) 0.39265(9) 0.03133(19) Uani 1 1 d .
F2 F 0.91003(9) 0.62310(10) 0.44207(8) 0.02740(17) Uani 1 1 d .
C1 C 0.97145(13) 0.72144(14) -0.00027(13) 0.0184(2) Uani 1 1 d .
C2 C 0.76753(13) 0.49682(14) -0.02333(12) 0.0157(2) Uani 1 1 d .
C3 C 0.57144(13) 0.27974(14) -0.06315(13) 0.0171(2) Uani 1 1 d .
C4 C 0.45485(14) 0.12768(14) -0.17105(13) 0.0194(2) Uani 1 1 d .
C5 C 0.34712(14) 0.05340(15) -0.12218(14) 0.0221(2) Uani 1 1 d .
H5 H 0.2688 -0.0469 -0.1940 0.027 Uiso 1 1 calc R
C6 C 0.35280(14) 0.12598(15) 0.03441(14) 0.0225(2) Uani 1 1 d .
H6 H 0.2742 0.0759 0.0660 0.027 Uiso 1 1 calc R
C7 C 0.46718(14) 0.26547(15) 0.14195(14) 0.0216(2) Uani 1 1 d .
H7 H 0.4702 0.3094 0.2474 0.026 Uiso 1 1 calc R
C8 C 0.58266(13) 0.34597(14) 0.09656(13) 0.0174(2) Uani 1 1 d .
C9 C 0.70740(13) 0.49187(14) 0.19828(13) 0.0170(2) Uani 1 1 d .
C10 C 0.79135(13) 0.57629(14) 0.13831(12) 0.0163(2) Uani 1 1 d .
C11 C 0.89191(13) 0.74736(14) 0.23041(13) 0.0187(2) Uani 1 1 d .
C12 C 0.82616(14) 0.49406(15) -0.25370(13) 0.0224(2) Uani 1 1 d .
H12A H 0.8976 0.5618 -0.2809 0.034 Uiso 1 1 calc R
H12B H 0.7123 0.4826 -0.3016 0.034 Uiso 1 1 calc R
H12C H 0.8468 0.3858 -0.2908 0.034 Uiso 1 1 calc R
C13 C 0.34714(17) -0.08161(15) -0.43023(15) 0.0274(3) Uani 1 1 d .
H13A H 0.3627 -0.1679 -0.4031 0.041 Uiso 1 1 calc R
H13B H 0.3631 -0.1107 -0.5318 0.041 Uiso 1 1 calc R
H13C H 0.2366 -0.0697 -0.4329 0.041 Uiso 1 1 calc R
C14 C 0.75236(14) 0.54613(15) 0.37023(13) 0.0213(2) Uani 1 1 d .
C15 C 1.09620(16) 0.96708(16) 0.24408(15) 0.0268(3) Uani 1 1 d .
H15A H 1.2079 0.9624 0.2427 0.040 Uiso 1 1 calc R
H15B H 1.0914 1.0157 0.3508 0.040 Uiso 1 1 calc R
H15C H 1.0622 1.0340 0.1973 0.040 Uiso 1 1 calc R

loop_
_atom_site_aniso_label
_atom_site_aniso_U_11
_atom_site_aniso_U_22
_atom_site_aniso_U_33
_atom_site_aniso_U_23
_atom_site_aniso_U_13
_atom_site_aniso_U_12
Cl1 0.02873(16) 0.03072(18) 0.02200(15) 0.00716(13) 0.01313(12) 0.00460(12)
N1 0.0184(4) 0.0178(5) 0.0167(4) 0.0087(4) 0.0063(3) 0.0032(4)
N2 0.0186(4) 0.0191(5) 0.0142(4) 0.0085(4) 0.0055(3) 0.0015(4)
N3 0.0207(4) 0.0176(5) 0.0167(4) 0.0076(4) 0.0051(4) -0.0005(4)
O1 0.0300(4) 0.0188(4) 0.0174(4) 0.0043(3) 0.0067(3) -0.0035(3)
O2 0.0327(5) 0.0213(4) 0.0180(4) 0.0045(3) 0.0093(4) -0.0006(4)
O3 0.0271(4) 0.0264(5) 0.0231(4) 0.0130(4) 0.0098(4) -0.0019(4)
F1 0.0448(5) 0.0282(4) 0.0238(4) 0.0181(3) 0.0060(3) 0.0041(3)
F2 0.0215(3) 0.0381(4) 0.0207(4) 0.0151(3) 0.0032(3) 0.0032(3)
C1 0.0177(5) 0.0192(5) 0.0185(5) 0.0098(4) 0.0051(4) 0.0031(4)
C2 0.0156(4) 0.0174(5) 0.0158(5) 0.0090(4) 0.0056(4) 0.0046(4)
C3 0.0175(5) 0.0177(5) 0.0185(5) 0.0101(4) 0.0066(4) 0.0047(4)
C4 0.0214(5) 0.0171(5) 0.0189(5) 0.0081(4) 0.0062(4) 0.0042(4)
C5 0.0207(5) 0.0193(6) 0.0253(6) 0.0113(5) 0.0058(4) 0.0013(4)
C6 0.0215(5) 0.0231(6) 0.0279(6) 0.0155(5) 0.0112(5) 0.0037(4)
C7 0.0233(5) 0.0236(6) 0.0225(5) 0.0135(5) 0.0104(5) 0.0062(4)
C8 0.0192(5) 0.0179(5) 0.0183(5) 0.0102(4) 0.0076(4) 0.0061(4)
C9 0.0194(5) 0.0180(5) 0.0156(5) 0.0089(4) 0.0065(4) 0.0056(4)
C10 0.0170(5) 0.0177(5) 0.0149(5) 0.0084(4) 0.0052(4) 0.0041(4)
C11 0.0181(5) 0.0202(5) 0.0171(5) 0.0094(4) 0.0044(4) 0.0025(4)
C12 0.0240(5) 0.0265(6) 0.0144(5) 0.0088(5) 0.0064(4) 0.0019(5)
C13 0.0340(6) 0.0164(6) 0.0219(6) 0.0041(5) 0.0060(5) -0.0017(5)
C14 0.0240(5) 0.0227(6) 0.0178(5) 0.0110(5) 0.0068(4) 0.0028(4)
C15 0.0276(6) 0.0213(6) 0.0232(6) 0.0082(5) 0.0055(5) -0.0065(5)

loop_
_atom_type_symbol
_atom_type_description
_atom_type_scat_dispersion_real
_atom_type_scat_dispersion_imag
_atom_type_scat_source
C C 0.0033 0.0016 'International Tables Vol C Tables 4.2.6.8 and 6.1.1.4'
H H 0.0000 0.0000 'International Tables Vol C Tables 4.2.6.8 and 6.1.1.4'
N N 0.0061 0.0033 'International Tables Vol C Tables 4.2.6.8 and 6.1.1.4'
O O 0.0106 0.0060 'International Tables Vol C Tables 4.2.6.8 and 6.1.1.4'
F F 0.0171 0.0103 'International Tables Vol C Tables 4.2.6.8 and 6.1.1.4'
Cl Cl 0.1484 0.1585 'International Tables Vol C Tables 4.2.6.8 and 6.1.1.4'

loop_
_geom_angle_atom_site_label_1
_geom_angle_atom_site_label_2
_geom_angle_atom_site_label_3
_geom_angle
C2 N1 C3 117.92(9)
C1 N2 C2 123.53(9)
C1 N2 C12 117.55(9)
C2 N2 C12 118.78(9)
C1 N3 C11 125.36(9)
C1 N3 C15 115.99(9)
C11 N3 C15 117.92(10)
C4 O1 C13 116.89(9)
O3 C1 N2 122.68(10)
O3 C1 N3 120.74(10)
N2 C1 N3 116.57(9)
N1 C2 N2 116.35(9)
N1 C2 C10 124.50(9)
N2 C2 C10 119.13(10)
N1 C3 C8 123.24(10)
N1 C3 C4 117.44(10)
C8 C3 C4 119.32(9)
O1 C4 C5 125.23(11)
O1 C4 C3 114.76(9)
C5 C4 C3 120.01(10)
C4 C5 C6 119.85(11)
C4 C5 H5 120.1
C6 C5 H5 120.1
C7 C6 C5 122.03(10)
C7 C6 H6 119.0
C5 C6 H6 119.0
C6 C7 C8 119.99(11)
C6 C7 H7 120.0
C8 C7 H7 120.0
C9 C8 C7 125.02(10)
C9 C8 C3 116.41(9)
C7 C8 C3 118.54(10)
C10 C9 C8 119.47(10)
C10 C9 C14 121.65(10)
C8 C9 C14 118.77(9)
C9 C10 C2 117.38(10)
C9 C10 C11 123.91(10)
C2 C10 C11 118.51(9)
O2 C11 N3 121.14(10)
O2 C11 C10 123.69(10)
N3 C11 C10 115.14(10)
N2 C12 H12A 109.5
N2 C12 H12B 109.5
H12A C12 H12B 109.5
N2 C12 H12C 109.5
H12A C12 H12C 109.5
H12B C12 H12C 109.5
O1 C13 H13A 109.5
O1 C13 H13B 109.5
H13A C13 H13B 109.5
O1 C13 H13C 109.5
H13A C13 H13C 109.5
H13B C13 H13C 109.5
F2 C14 F1 103.77(9)
F2 C14 C9 113.00(9)
F1 C14 C9 109.69(10)
F2 C14 Cl1 109.51(8)
F1 C14 Cl1 107.60(8)
C9 C14 Cl1 112.77(8)
N3 C15 H15A 109.5
N3 C15 H15B 109.5
H15A C15 H15B 109.5
N3 C15 H15C 109.5
H15A C15 H15C 109.5
H15B C15 H15C 109.5

loop_
_geom_bond_atom_site_label_1
_geom_bond_atom_site_label_2
_geom_bond_distance
Cl1 C14 1.7599(13)
N1 C2 1.3072(14)
N1 C3 1.3555(13)
N2 C1 1.3771(14)
N2 C2 1.3884(13)
N2 C12 1.4619(14)
N3 C1 1.3880(14)
N3 C11 1.3881(13)
N3 C15 1.4665(15)
O1 C4 1.3519(14)
O1 C13 1.4276(14)
O2 C11 1.2072(14)
O3 C1 1.2132(13)
F1 C14 1.3491(14)
F2 C14 1.3375(13)
C2 C10 1.4194(15)
C3 C8 1.4250(15)
C3 C4 1.4306(16)
C4 C5 1.3703(15)
C5 C6 1.4057(17)
C5 H5 0.9500
C6 C7 1.3580(17)
C6 H6 0.9500
C7 C8 1.4246(15)
C7 H7 0.9500
C8 C9 1.4193(15)
C9 C10 1.3891(14)
C9 C14 1.5220(15)
C10 C11 1.4783(16)
C12 H12A 0.9800
C12 H12B 0.9800
C12 H12C 0.9800
C13 H13A 0.9800
C13 H13B 0.9800
C13 H13C 0.9800
C15 H15A 0.9800
C15 H15B 0.9800
C15 H15C 0.9800

loop_
_geom_torsion_atom_site_label_1
_geom_torsion_atom_site_label_2
_geom_torsion_atom_site_label_3
_geom_torsion_atom_site_label_4
_geom_torsion
C2 N2 C1 O3 178.62(11)
C12 N2 C1 O3 -5.74(17)
C2 N2 C1 N3 -2.59(16)
C12 N2 C1 N3 173.05(10)
C11 N3 C1 O3 174.41(11)
C15 N3 C1 O3 4.46(17)
C11 N3 C1 N2 -4.41(17)
C15 N3 C1 N2 -174.36(10)
C3 N1 C2 N2 -177.22(9)
C3 N1 C2 C10 4.69(17)
C1 N2 C2 N1 -178.81(10)
C12 N2 C2 N1 5.60(15)
C1 N2 C2 C10 -0.61(16)
C12 N2 C2 C10 -176.20(10)
C2 N1 C3 C8 -4.46(16)
C2 N1 C3 C4 176.01(10)
C13 O1 C4 C5 0.47(18)
C13 O1 C4 C3 -179.39(10)
N1 C3 C4 O1 4.35(15)
C8 C3 C4 O1 -175.19(10)
N1 C3 C4 C5 -175.52(10)
C8 C3 C4 C5 4.94(17)
O1 C4 C5 C6 179.37(11)
C3 C4 C5 C6 -0.77(18)
C4 C5 C6 C7 -2.91(19)
C5 C6 C7 C8 2.26(19)
C6 C7 C8 C9 -179.96(11)
C6 C7 C8 C3 1.99(17)
N1 C3 C8 C9 -3.24(16)
C4 C3 C8 C9 176.28(10)
N1 C3 C8 C7 174.98(10)
C4 C3 C8 C7 -5.50(16)
C7 C8 C9 C10 -167.18(11)
C3 C8 C9 C10 10.90(16)
C7 C8 C9 C14 16.42(17)
C3 C8 C9 C14 -165.49(10)
C8 C9 C10 C2 -10.86(16)
C14 C9 C10 C2 165.43(10)
C8 C9 C10 C11 163.80(10)
C14 C9 C10 C11 -19.91(17)
N1 C2 C10 C9 2.97(17)
N2 C2 C10 C9 -175.07(10)
N1 C2 C10 C11 -171.99(10)
N2 C2 C10 C11 9.97(15)
C1 N3 C11 O2 -164.58(12)
C15 N3 C11 O2 5.20(17)
C1 N3 C11 C10 13.30(16)
C15 N3 C11 C10 -176.93(10)
C9 C10 C11 O2 -12.42(18)
C2 C10 C11 O2 162.19(11)
C9 C10 C11 N3 169.77(10)
C2 C10 C11 N3 -15.62(15)
C10 C9 C14 F2 -29.06(15)
C8 C9 C14 F2 147.25(10)
C10 C9 C14 F1 -144.31(11)
C8 C9 C14 F1 32.00(14)
C10 C9 C14 Cl1 95.79(11)
C8 C9 C14 Cl1 -87.90(11)
